data_4326904
loop_
_publ_author_name
'Diane A. Dickie'
'Eric N. Coker'
'Richard A. Kemp'

_publ_section_title
;
 Formation of a Reversible, Intramolecular Main-Group Metal-CO2 Adduct
;
_journal_name_full 'Inorganic Chemistry'
_journal_page_first 11288
_journal_page_last 11290
_journal_paper_doi 10.1021/ic201697g
_journal_volume 50
_journal_year 2011
_chemical_formula_sum 'C24 H56 N2 P4 Sn'
_chemical_formula_weight 615.28
_space_group_IT_number 14
_symmetry_cell_setting monoclinic
_symmetry_space_group_name_Hall '-P 2ybc'
_symmetry_space_group_name_H-M 'P 1 21/c 1'
_atom_sites_solution_hydrogens geom
_atom_sites_solution_primary direct
_atom_sites_solution_secondary difmap
_audit_creation_method SHELXL-97
_audit_update_record
;
2011-03-14 # Formatted by publCIF
;
_cell_angle_alpha 90.00
_cell_angle_beta 96.848(4)
_cell_angle_gamma 90.00
_cell_formula_units_Z 4
_cell_length_a 15.7524(16)
_cell_length_b 11.7049(12)
_cell_length_c 17.5337(16)
_cell_measurement_reflns_used 9990
_cell_measurement_temperature 183(2)
_cell_measurement_theta_max 27.15
_cell_measurement_theta_min 2.81
_cell_volume 3209.8(5)
_computing_cell_refinement 'Bruker SAINT'
_computing_data_collection 'Bruker APEX2'
_computing_data_reduction 'Bruker SAINT'
_computing_molecular_graphics 'Bruker SHELXTL'
_computing_publication_material 'Bruker SHELXTL'
_computing_structure_refinement 'SHELXL-97 (Sheldrick, 2008)'
_computing_structure_solution 'SHELXS-97 (Sheldrick, 2008)'
_diffrn_ambient_temperature 183(2)
_diffrn_measured_fraction_theta_full 0.997
_diffrn_measured_fraction_theta_max 0.997
_diffrn_measurement_device_type 'Bruker APEX-II CCD'
_diffrn_measurement_method '\f and \w scans'
_diffrn_radiation_monochromator graphite
_diffrn_radiation_source 'fine-focus sealed tube'
_diffrn_radiation_type MoK\a
_diffrn_radiation_wavelength 0.71073
_diffrn_reflns_av_R_equivalents 0.0707
_diffrn_reflns_av_sigmaI/netI 0.0636
_diffrn_reflns_limit_h_max 19
_diffrn_reflns_limit_h_min -17
_diffrn_reflns_limit_k_max 14
_diffrn_reflns_limit_k_min -13
_diffrn_reflns_limit_l_max 21
_diffrn_reflns_limit_l_min -14
_diffrn_reflns_number 22804
_diffrn_reflns_theta_full 26.37
_diffrn_reflns_theta_max 26.37
_diffrn_reflns_theta_min 2.92
_exptl_absorpt_coefficient_mu 1.009
_exptl_absorpt_correction_T_max 0.8544
_exptl_absorpt_correction_T_min 0.7370
_exptl_absorpt_correction_type multi-scan
_exptl_absorpt_process_details 'Bruker, SADABS'
_exptl_crystal_colour orange
_exptl_crystal_density_diffrn 1.273
_exptl_crystal_description block
_exptl_crystal_F_000 1296
_exptl_crystal_size_max 0.32
_exptl_crystal_size_mid 0.28
_exptl_crystal_size_min 0.16
_refine_diff_density_max 11.116
_refine_diff_density_min -1.192
_refine_diff_density_rms 0.273
_refine_ls_extinction_method none
_refine_ls_goodness_of_fit_ref 1.080
_refine_ls_hydrogen_treatment constr
_refine_ls_matrix_type full
_refine_ls_number_parameters 280
_refine_ls_number_reflns 6555
_refine_ls_number_restraints 0
_refine_ls_restrained_S_all 1.080
_refine_ls_R_factor_all 0.1080
_refine_ls_R_factor_gt 0.0938
_refine_ls_shift/su_max 0.001
_refine_ls_shift/su_mean 0.000
_refine_ls_structure_factor_coef Fsqd
_refine_ls_weighting_details 'calc w=1/[\s^2^(Fo^2^)+(0.1766P)^2^+18.3762P] where P=(Fo^2^+2Fc^2^)/3'
_refine_ls_weighting_scheme calc
_refine_ls_wR_factor_gt 0.2643
_refine_ls_wR_factor_ref 0.2820
_reflns_number_gt 5272
_reflns_number_total 6555
_reflns_threshold_expression >2sigma(I)
_cod_data_source_file ic201697g_si_002.cif
_cod_data_source_block rkdd80m1
_cod_database_code 4326904

loop_
_symmetry_equiv_pos_as_xyz
'x, y, z'
'-x, y+1/2, -z+1/2'
'-x, -y, -z'
'x, -y-1/2, z-1/2'

loop_
_atom_site_label
_atom_site_type_symbol
_atom_site_fract_x
_atom_site_fract_y
_atom_site_fract_z
_atom_site_U_iso_or_equiv
_atom_site_adp_type
_atom_site_occupancy
_atom_site_symmetry_multiplicity
_atom_site_calc_flag
_atom_site_refinement_flags
Sn1 Sn 0.82308(3) 0.97574(4) 0.13638(3) 0.0303(2) Uani 1 1 d .
P1 P 0.76417(12) 1.18465(16) 0.17441(11) 0.0294(4) Uani 1 1 d .
P2 P 0.73859(14) 1.00815(18) 0.26568(12) 0.0335(5) Uani 1 1 d .
P3 P 0.74132(13) 0.78606(17) 0.07769(11) 0.0319(4) Uani 1 1 d .
P4 P 0.76105(13) 0.95896(17) -0.01774(12) 0.0311(4) Uani 1 1 d .
N1 N 0.7429(4) 1.1476(5) 0.2593(4) 0.0303(13) Uani 1 1 d .
N2 N 0.7431(4) 0.8211(5) -0.0126(3) 0.0310(13) Uani 1 1 d .
C1 C 0.8512(6) 1.2907(8) 0.1873(5) 0.0414(19) Uani 1 1 d .
H1B H 0.8286 1.3613 0.2100 0.050 Uiso 1 1 calc R
C2 C 0.8782(8) 1.3220(13) 0.1081(7) 0.077(4) Uani 1 1 d .
H2B H 0.9242 1.3788 0.1147 0.116 Uiso 1 1 calc R
H2C H 0.8291 1.3536 0.0754 0.116 Uiso 1 1 calc R
H2D H 0.8985 1.2533 0.0840 0.116 Uiso 1 1 calc R
C3 C 0.9262(6) 1.2484(10) 0.2415(6) 0.052(2) Uani 1 1 d .
H3A H 0.9709 1.3070 0.2472 0.077 Uiso 1 1 calc R
H3B H 0.9488 1.1784 0.2208 0.077 Uiso 1 1 calc R
H3C H 0.9075 1.2322 0.2917 0.077 Uiso 1 1 calc R
C4 C 0.6737(5) 1.2684(9) 0.1263(5) 0.043(2) Uani 1 1 d .
H4A H 0.6890 1.2965 0.0758 0.052 Uiso 1 1 calc R
C5 C 0.5937(6) 1.1911(11) 0.1116(6) 0.061(3) Uani 1 1 d .
H5A H 0.5457 1.2355 0.0861 0.091 Uiso 1 1 calc R
H5B H 0.5788 1.1619 0.1607 0.091 Uiso 1 1 calc R
H5C H 0.6059 1.1268 0.0788 0.091 Uiso 1 1 calc R
C6 C 0.6524(7) 1.3718(9) 0.1749(7) 0.063(3) Uani 1 1 d .
H6A H 0.6044 1.4142 0.1476 0.095 Uiso 1 1 calc R
H6B H 0.7024 1.4218 0.1839 0.095 Uiso 1 1 calc R
H6C H 0.6366 1.3450 0.2243 0.095 Uiso 1 1 calc R
C7 C 0.7994(6) 0.9644(7) 0.3582(5) 0.0400(19) Uani 1 1 d .
H7A H 0.7740 0.8922 0.3759 0.048 Uiso 1 1 calc R
C8 C 0.8934(7) 0.9422(11) 0.3476(6) 0.059(3) Uani 1 1 d .
H8A H 0.9248 0.9185 0.3967 0.089 Uiso 1 1 calc R
H8C H 0.9189 1.0122 0.3299 0.089 Uiso 1 1 calc R
H8B H 0.8966 0.8816 0.3095 0.089 Uiso 1 1 calc R
C9 C 0.7968(10) 1.0542(11) 0.4198(6) 0.073(4) Uani 1 1 d .
H9A H 0.8288 1.0270 0.4678 0.110 Uiso 1 1 calc R
H9B H 0.7373 1.0688 0.4280 0.110 Uiso 1 1 calc R
H9C H 0.8227 1.1250 0.4037 0.110 Uiso 1 1 calc R
C10 C 0.6278(6) 0.9655(8) 0.2747(6) 0.046(2) Uani 1 1 d .
H10A H 0.5968 0.9751 0.2219 0.055 Uiso 1 1 calc R
C11 C 0.6184(8) 0.8397(9) 0.2928(7) 0.061(3) Uani 1 1 d .
H11A H 0.5582 0.8226 0.2971 0.091 Uiso 1 1 calc R
H11B H 0.6531 0.8216 0.3415 0.091 Uiso 1 1 calc R
H11C H 0.6377 0.7935 0.2515 0.091 Uiso 1 1 calc R
C12 C 0.5818(8) 1.0429(11) 0.3246(8) 0.072(4) Uani 1 1 d .
H12A H 0.5235 1.0146 0.3265 0.108 Uiso 1 1 calc R
H12B H 0.5795 1.1204 0.3032 0.108 Uiso 1 1 calc R
H12C H 0.6124 1.0443 0.3766 0.108 Uiso 1 1 calc R
C13 C 0.6337(7) 0.7283(9) 0.0882(5) 0.051(2) Uani 1 1 d .
H13A H 0.6344 0.6972 0.1414 0.061 Uiso 1 1 calc R
C14 C 0.5684(6) 0.8274(12) 0.0775(7) 0.067(3) Uani 1 1 d .
H14A H 0.5130 0.8010 0.0910 0.100 Uiso 1 1 calc R
H14B H 0.5619 0.8526 0.0239 0.100 Uiso 1 1 calc R
H14C H 0.5888 0.8912 0.1109 0.100 Uiso 1 1 calc R
C15 C 0.6064(8) 0.6331(11) 0.0310(7) 0.068(3) Uani 1 1 d .
H15A H 0.5490 0.6066 0.0386 0.102 Uiso 1 1 calc R
H15B H 0.6469 0.5693 0.0390 0.102 Uiso 1 1 calc R
H15C H 0.6059 0.6622 -0.0215 0.102 Uiso 1 1 calc R
C16 C 0.8106(6) 0.6594(8) 0.1028(5) 0.045(2) Uani 1 1 d .
H16A H 0.7821 0.5897 0.0788 0.054 Uiso 1 1 calc R
C17 C 0.8235(9) 0.6447(10) 0.1906(6) 0.064(3) Uani 1 1 d .
H17A H 0.8598 0.5780 0.2040 0.096 Uiso 1 1 calc R
H17B H 0.7679 0.6336 0.2093 0.096 Uiso 1 1 calc R
H17C H 0.8510 0.7132 0.2144 0.096 Uiso 1 1 calc R
C18 C 0.8963(6) 0.6739(8) 0.0746(6) 0.051(2) Uani 1 1 d .
H18A H 0.9315 0.6063 0.0883 0.077 Uiso 1 1 calc R
H18B H 0.9247 0.7418 0.0985 0.077 Uiso 1 1 calc R
H18C H 0.8886 0.6832 0.0187 0.077 Uiso 1 1 calc R
C19 C 0.8412(6) 0.9836(9) -0.0865(6) 0.048(2) Uani 1 1 d .
H19A H 0.8091 1.0019 -0.1377 0.058 Uiso 1 1 calc R
C20 C 0.8978(7) 1.0852(10) -0.0620(7) 0.060(3) Uani 1 1 d .
H20A H 0.9390 1.0968 -0.0990 0.090 Uiso 1 1 calc R
H20B H 0.9286 1.0708 -0.0110 0.090 Uiso 1 1 calc R
H20C H 0.8624 1.1538 -0.0601 0.090 Uiso 1 1 calc R
C21 C 0.8949(7) 0.8786(10) -0.0961(6) 0.057(3) Uani 1 1 d .
H21A H 0.9359 0.8951 -0.1326 0.086 Uiso 1 1 calc R
H21B H 0.8577 0.8154 -0.1156 0.086 Uiso 1 1 calc R
H21C H 0.9260 0.8573 -0.0464 0.086 Uiso 1 1 calc R
C22 C 0.6648(6) 1.0302(7) -0.0670(6) 0.041(2) Uani 1 1 d .
H22A H 0.6216 1.0307 -0.0296 0.049 Uiso 1 1 calc R
C23 C 0.6818(7) 1.1547(8) -0.0849(6) 0.052(2) Uani 1 1 d .
H23A H 0.6295 1.1895 -0.1108 0.077 Uiso 1 1 calc R
H23B H 0.7272 1.1592 -0.1184 0.077 Uiso 1 1 calc R
H23C H 0.6996 1.1958 -0.0369 0.077 Uiso 1 1 calc R
C24 C 0.6248(7) 0.9656(9) -0.1358(6) 0.054(2) Uani 1 1 d .
H24A H 0.5745 1.0071 -0.1596 0.081 Uiso 1 1 calc R
H24B H 0.6075 0.8896 -0.1198 0.081 Uiso 1 1 calc R
H24C H 0.6663 0.9576 -0.1729 0.081 Uiso 1 1 calc R

loop_
_atom_site_aniso_label
_atom_site_aniso_U_11
_atom_site_aniso_U_22
_atom_site_aniso_U_33
_atom_site_aniso_U_23
_atom_site_aniso_U_13
_atom_site_aniso_U_12
Sn1 0.0262(3) 0.0294(4) 0.0345(4) -0.00317(19) 0.0007(2) 0.00070(18)
P1 0.0267(9) 0.0277(9) 0.0334(10) -0.0022(7) 0.0018(7) 0.0022(7)
P2 0.0368(11) 0.0313(10) 0.0329(11) -0.0046(8) 0.0055(8) -0.0057(8)
P3 0.0332(10) 0.0317(10) 0.0297(9) -0.0030(8) 0.0002(7) -0.0023(8)
P4 0.0293(10) 0.0318(10) 0.0318(10) -0.0031(8) 0.0019(8) -0.0012(8)
N1 0.034(3) 0.024(3) 0.032(3) -0.003(2) 0.004(2) 0.000(2)
N2 0.033(3) 0.031(3) 0.028(3) -0.004(2) 0.000(2) -0.001(3)
C1 0.040(4) 0.037(4) 0.047(5) 0.005(4) 0.002(4) -0.005(4)
C2 0.060(7) 0.098(10) 0.071(7) 0.043(7) -0.002(6) -0.026(7)
C3 0.040(5) 0.063(6) 0.050(5) 0.001(5) -0.002(4) -0.016(5)
C4 0.041(5) 0.056(5) 0.031(4) 0.002(4) -0.003(3) 0.018(4)
C5 0.035(5) 0.085(8) 0.058(6) -0.012(6) -0.013(4) 0.012(5)
C6 0.058(6) 0.048(6) 0.083(8) -0.004(5) 0.004(5) 0.023(5)
C7 0.048(5) 0.033(4) 0.039(4) 0.002(3) 0.006(4) 0.003(3)
C8 0.056(6) 0.069(7) 0.050(6) 0.005(5) -0.006(5) 0.002(5)
C9 0.120(11) 0.055(6) 0.039(5) -0.005(5) -0.014(6) 0.026(7)
C10 0.046(5) 0.046(5) 0.048(5) -0.010(4) 0.012(4) -0.008(4)
C11 0.072(7) 0.053(6) 0.062(6) -0.010(5) 0.024(5) -0.026(5)
C12 0.059(7) 0.076(8) 0.087(9) -0.033(7) 0.038(7) -0.016(6)
C13 0.058(6) 0.064(6) 0.031(4) -0.001(4) 0.009(4) -0.023(5)
C14 0.034(5) 0.096(9) 0.071(7) -0.023(7) 0.009(5) -0.001(5)
C15 0.061(7) 0.076(8) 0.065(7) 0.002(6) -0.006(5) -0.039(6)
C16 0.062(6) 0.031(4) 0.038(4) -0.003(3) -0.007(4) 0.000(4)
C17 0.086(8) 0.059(7) 0.045(5) 0.011(5) -0.002(5) 0.000(6)
C18 0.052(5) 0.041(5) 0.058(6) -0.007(4) -0.008(4) 0.013(4)
C19 0.041(5) 0.052(6) 0.051(6) 0.008(4) 0.006(4) -0.007(4)
C20 0.047(5) 0.059(6) 0.073(7) 0.012(5) 0.005(5) -0.017(5)
C21 0.047(5) 0.065(7) 0.064(6) -0.004(5) 0.023(5) 0.003(5)
C22 0.031(4) 0.042(5) 0.047(5) 0.006(4) -0.003(4) 0.004(3)
C23 0.053(5) 0.040(5) 0.061(6) 0.011(4) 0.001(4) 0.011(4)
C24 0.047(6) 0.056(6) 0.054(6) -0.001(4) -0.010(4) 0.003(4)

loop_
_atom_type_symbol
_atom_type_description
_atom_type_scat_dispersion_real
_atom_type_scat_dispersion_imag
_atom_type_scat_source
C C 0.0033 0.0016 'International Tables Vol C Tables 4.2.6.8 and 6.1.1.4'
H H 0.0000 0.0000 'International Tables Vol C Tables 4.2.6.8 and 6.1.1.4'
N N 0.0061 0.0033 'International Tables Vol C Tables 4.2.6.8 and 6.1.1.4'
P P 0.1023 0.0942 'International Tables Vol C Tables 4.2.6.8 and 6.1.1.4'
Sn Sn -0.6537 1.4246 'International Tables Vol C Tables 4.2.6.8 and 6.1.1.4'

loop_
_geom_angle_atom_site_label_1
_geom_angle_atom_site_label_2
_geom_angle_atom_site_label_3
_geom_angle
P3 Sn1 P1 131.92(6)
P3 Sn1 P4 58.29(6)
P1 Sn1 P4 102.21(6)
P3 Sn1 P2 99.74(6)
P1 Sn1 P2 57.98(6)
P4 Sn1 P2 131.00(6)
N1 P1 C1 107.4(4)
N1 P1 C4 109.2(4)
C1 P1 C4 102.7(4)
C1 P1 P2 127.6(3)
C4 P1 P2 121.3(3)
N1 P1 Sn1 95.6(2)
C1 P1 Sn1 111.4(3)
C4 P1 Sn1 129.1(3)
P2 P1 Sn1 62.17(6)
N1 P2 C10 108.9(4)
N1 P2 C7 108.3(4)
C10 P2 C7 104.3(5)
C10 P2 P1 118.2(3)
C7 P2 P1 129.6(3)
N1 P2 Sn1 93.0(2)
C10 P2 Sn1 125.6(3)
C7 P2 Sn1 115.3(3)
P1 P2 Sn1 59.85(6)
N2 P3 C13 108.0(4)
N2 P3 C16 110.5(4)
C13 P3 C16 101.7(5)
C13 P3 P4 121.0(3)
C16 P3 P4 130.1(3)
N2 P3 Sn1 95.7(2)
C13 P3 Sn1 131.3(3)
C16 P3 Sn1 108.9(3)
P4 P3 Sn1 62.00(6)
N2 P4 C22 109.3(4)
N2 P4 C19 108.7(4)
C22 P4 C19 102.0(5)
C22 P4 P3 119.0(3)
C19 P4 P3 131.3(3)
N2 P4 Sn1 93.4(2)
C22 P4 Sn1 126.7(3)
C19 P4 Sn1 115.6(3)
P3 P4 Sn1 59.71(6)
P1 N1 P2 110.1(4)
P3 N2 P4 108.7(4)
C3 C1 C2 111.4(8)
C3 C1 P1 111.8(6)
C2 C1 P1 109.3(7)
C6 C4 C5 108.9(8)
C6 C4 P1 111.8(6)
C5 C4 P1 109.5(7)
C9 C7 C8 108.2(10)
C9 C7 P2 112.2(7)
C8 C7 P2 110.2(6)
C12 C10 C11 113.4(9)
C12 C10 P2 114.4(7)
C11 C10 P2 113.5(8)
C15 C13 C14 109.6(9)
C15 C13 P3 113.0(7)
C14 C13 P3 108.5(7)
C18 C16 C17 109.0(9)
C18 C16 P3 110.9(7)
C17 C16 P3 109.2(7)
C21 C19 C20 110.5(9)
C21 C19 P4 112.1(7)
C20 C19 P4 111.0(8)
C24 C22 C23 112.7(8)
C24 C22 P4 113.0(7)
C23 C22 P4 111.9(6)

loop_
_geom_bond_atom_site_label_1
_geom_bond_atom_site_label_2
_geom_bond_distance
Sn1 P3 2.708(2)
Sn1 P1 2.726(2)
Sn1 P4 2.769(2)
Sn1 P2 2.788(2)
P1 N1 1.623(6)
P1 C1 1.843(9)
P1 C4 1.849(8)
P1 P2 2.673(3)
P2 N1 1.638(7)
P2 C10 1.840(10)
P2 C7 1.855(9)
P3 N2 1.639(6)
P3 C13 1.854(10)
P3 C16 1.862(9)
P3 P4 2.668(3)
P4 N2 1.643(7)
P4 C22 1.852(9)
P4 C19 1.869(10)
C1 C3 1.508(12)
C1 C2 1.544(14)
C4 C6 1.540(14)
C4 C5 1.548(14)
C7 C9 1.511(14)
C7 C8 1.537(15)
C10 C12 1.505(14)
C10 C11 1.518(14)
C13 C15 1.527(14)
C13 C14 1.547(16)
C16 C18 1.501(15)
C16 C17 1.538(13)
C19 C21 1.513(15)
C19 C20 1.518(14)
C22 C24 1.496(14)
C22 C23 1.522(13)

loop_
_geom_torsion_atom_site_label_1
_geom_torsion_atom_site_label_2
_geom_torsion_atom_site_label_3
_geom_torsion_atom_site_label_4
_geom_torsion
P3 Sn1 P1 N1 84.0(2)
P4 Sn1 P1 N1 142.1(2)
P2 Sn1 P1 N1 11.1(2)
P3 Sn1 P1 C1 -164.8(3)
P4 Sn1 P1 C1 -106.7(3)
P2 Sn1 P1 C1 122.3(3)
P3 Sn1 P1 C4 -36.3(4)
P4 Sn1 P1 C4 21.8(4)
P2 Sn1 P1 C4 -109.2(4)
P3 Sn1 P1 P2 72.93(9)
P4 Sn1 P1 P2 131.03(7)
C1 P1 P2 N1 64.0(6)
C4 P1 P2 N1 -78.6(5)
Sn1 P1 P2 N1 160.5(4)
N1 P1 P2 C10 82.6(5)
C1 P1 P2 C10 146.6(5)
C4 P1 P2 C10 4.0(5)
Sn1 P1 P2 C10 -116.9(3)
N1 P1 P2 C7 -61.3(5)
C1 P1 P2 C7 2.7(6)
C4 P1 P2 C7 -139.9(5)
Sn1 P1 P2 C7 99.2(4)
N1 P1 P2 Sn1 -160.5(4)
C1 P1 P2 Sn1 -96.5(4)
C4 P1 P2 Sn1 120.9(3)
P3 Sn1 P2 N1 -144.8(2)
P1 Sn1 P2 N1 -11.0(2)
P4 Sn1 P2 N1 -88.7(2)
P3 Sn1 P2 C10 -28.9(4)
P1 Sn1 P2 C10 104.9(4)
P4 Sn1 P2 C10 27.2(4)
P3 Sn1 P2 C7 103.4(3)
P1 Sn1 P2 C7 -122.8(3)
P4 Sn1 P2 C7 159.5(3)
P3 Sn1 P2 P1 -133.80(7)
P4 Sn1 P2 P1 -77.69(9)
P1 Sn1 P3 N2 89.3(2)
P4 Sn1 P3 N2 12.0(2)
P2 Sn1 P3 N2 144.6(2)
P1 Sn1 P3 C13 -30.8(4)
P4 Sn1 P3 C13 -108.0(4)
P2 Sn1 P3 C13 24.5(4)
P1 Sn1 P3 C16 -156.7(3)
P4 Sn1 P3 C16 126.0(3)
P2 Sn1 P3 C16 -101.4(3)
P1 Sn1 P3 P4 77.25(9)
P2 Sn1 P3 P4 132.57(7)
C13 P3 P4 N2 -77.2(5)
C16 P3 P4 N2 67.4(5)
Sn1 P3 P4 N2 159.2(4)
N2 P3 P4 C22 82.9(5)
C13 P3 P4 C22 5.7(5)
C16 P3 P4 C22 150.2(5)
Sn1 P3 P4 C22 -117.9(4)
N2 P3 P4 C19 -60.4(6)
C13 P3 P4 C19 -137.7(6)
C16 P3 P4 C19 6.9(6)
Sn1 P3 P4 C19 98.8(5)
N2 P3 P4 Sn1 -159.2(4)
C13 P3 P4 Sn1 123.6(4)
C16 P3 P4 Sn1 -91.9(4)
P3 Sn1 P4 N2 -11.9(2)
P1 Sn1 P4 N2 -144.0(2)
P2 Sn1 P4 N2 -86.1(3)
P3 Sn1 P4 C22 105.3(4)
P1 Sn1 P4 C22 -26.8(4)
P2 Sn1 P4 C22 31.2(4)
P3 Sn1 P4 C19 -124.6(4)
P1 Sn1 P4 C19 103.4(4)
P2 Sn1 P4 C19 161.3(4)
P1 Sn1 P4 P3 -132.05(7)
P2 Sn1 P4 P3 -74.11(10)
C1 P1 N1 P2 -131.7(4)
C4 P1 N1 P2 117.6(5)
Sn1 P1 N1 P2 -17.2(4)
C10 P2 N1 P1 -112.6(5)
C7 P2 N1 P1 134.6(4)
Sn1 P2 N1 P1 16.8(4)
C13 P3 N2 P4 118.5(5)
C16 P3 N2 P4 -131.0(4)
Sn1 P3 N2 P4 -18.4(4)
C22 P4 N2 P3 -113.1(5)
C19 P4 N2 P3 136.4(4)
Sn1 P4 N2 P3 17.9(3)
N1 P1 C1 C3 52.1(8)
C4 P1 C1 C3 167.1(7)
P2 P1 C1 C3 19.3(9)
Sn1 P1 C1 C3 -51.4(7)
N1 P1 C1 C2 175.9(7)
C4 P1 C1 C2 -69.1(8)
P2 P1 C1 C2 143.0(7)
Sn1 P1 C1 C2 72.4(8)
N1 P1 C4 C6 55.0(8)
C1 P1 C4 C6 -58.7(8)
P2 P1 C4 C6 91.7(8)
Sn1 P1 C4 C6 169.6(6)
N1 P1 C4 C5 -65.7(7)
C1 P1 C4 C5 -179.5(7)
P2 P1 C4 C5 -29.0(7)
Sn1 P1 C4 C5 48.9(8)
N1 P2 C7 C9 30.4(10)
C10 P2 C7 C9 -85.4(9)
P1 P2 C7 C9 62.2(10)
Sn1 P2 C7 C9 133.0(8)
N1 P2 C7 C8 -90.2(7)
C10 P2 C7 C8 153.9(7)
P1 P2 C7 C8 -58.4(8)
Sn1 P2 C7 C8 12.3(8)
N1 P2 C10 C12 -39.2(10)
C7 P2 C10 C12 76.2(10)
P1 P2 C10 C12 -75.9(10)
Sn1 P2 C10 C12 -147.4(8)
N1 P2 C10 C11 -171.4(7)
C7 P2 C10 C11 -56.1(8)
P1 P2 C10 C11 151.8(6)
Sn1 P2 C10 C11 80.3(8)
N2 P3 C13 C15 52.2(9)
C16 P3 C13 C15 -64.1(8)
P4 P3 C13 C15 88.9(9)
Sn1 P3 C13 C15 167.3(6)
N2 P3 C13 C14 -69.6(7)
C16 P3 C13 C14 174.1(7)
P4 P3 C13 C14 -32.9(8)
Sn1 P3 C13 C14 45.6(8)
N2 P3 C16 C18 47.5(7)
C13 P3 C16 C18 162.0(6)
P4 P3 C16 C18 12.4(8)
Sn1 P3 C16 C18 -56.4(7)
N2 P3 C16 C17 167.7(7)
C13 P3 C16 C17 -77.9(8)
P4 P3 C16 C17 132.6(7)
Sn1 P3 C16 C17 63.7(8)
N2 P4 C19 C21 -22.6(9)
C22 P4 C19 C21 -138.0(8)
P3 P4 C19 C21 9.8(10)
Sn1 P4 C19 C21 80.8(8)
N2 P4 C19 C20 -146.7(7)
C22 P4 C19 C20 97.9(8)
P3 P4 C19 C20 -114.4(7)
Sn1 P4 C19 C20 -43.3(8)
N2 P4 C22 C24 -42.5(8)
C19 P4 C22 C24 72.5(8)
P3 P4 C22 C24 -80.2(8)
Sn1 P4 C22 C24 -152.4(6)
N2 P4 C22 C23 -171.0(7)
C19 P4 C22 C23 -56.1(8)
P3 P4 C22 C23 151.3(6)
Sn1 P4 C22 C23 79.1(8)
